data_4106188
loop_
_publ_author_name
'Thomas S. Teets'
'Timothy R. Cook'
'Brian D. McCarthy'
'Daniel G. Nocera'

_publ_section_title
;
 Oxygen Reduction to Water Mediated by a Dirhodium Hydrido-Chloride
 Complex
;
_journal_name_full 'Journal of the American Chemical Society'
_journal_page_first 8114
_journal_page_last 8117
_journal_paper_doi 10.1021/ja201972v
_journal_volume 133
_journal_year 2011
_chemical_formula_sum 'C31 H47.5 Cl3 F24 N4 O8 P4 Rh2'
_chemical_formula_weight 1496.28
_chemical_name_systematic
; 
 ? 
;
_space_group_IT_number 15
_symmetry_cell_setting monoclinic
_symmetry_space_group_name_Hall '-C 2yc'
_symmetry_space_group_name_H-M 'C 1 2/c 1'
_atom_sites_solution_hydrogens geom
_atom_sites_solution_primary direct
_atom_sites_solution_secondary difmap
_audit_creation_method SHELXL-97
_cell_angle_alpha 90.00
_cell_angle_beta 120.8920(10)
_cell_angle_gamma 90.00
_cell_formula_units_Z 8
_cell_length_a 44.021(3)
_cell_length_b 11.0442(7)
_cell_length_c 25.8534(16)
_cell_measurement_reflns_used 9852
_cell_measurement_temperature 100(2)
_cell_measurement_theta_max 30.98
_cell_measurement_theta_min 2.25
_cell_volume 10786.2(12)
_computing_cell_refinement 'Bruker SAINT'
_computing_data_collection 'Bruker APEX2'
_computing_data_reduction 'Bruker SAINT'
_computing_molecular_graphics 'Bruker SHELXTL'
_computing_publication_material 'Bruker SHELXTL'
_computing_structure_refinement 'SHELXL-97 (Sheldrick, 2008)'
_computing_structure_solution 'SHELXS-97 (Sheldrick, 2008)'
_diffrn_ambient_temperature 100(2)
_diffrn_measured_fraction_theta_full 1.000
_diffrn_measured_fraction_theta_max 1.000
_diffrn_measurement_device_type 'Bruker APEX-II CCD'
_diffrn_measurement_method '\f and \w scans'
_diffrn_radiation_monochromator graphite
_diffrn_radiation_source 'fine-focus sealed tube'
_diffrn_radiation_type MoK\a
_diffrn_radiation_wavelength 0.71073
_diffrn_reflns_av_R_equivalents 0.0397
_diffrn_reflns_av_sigmaI/netI 0.0222
_diffrn_reflns_limit_h_max 62
_diffrn_reflns_limit_h_min -62
_diffrn_reflns_limit_k_max 15
_diffrn_reflns_limit_k_min -15
_diffrn_reflns_limit_l_max 36
_diffrn_reflns_limit_l_min -36
_diffrn_reflns_number 125079
_diffrn_reflns_theta_full 30.51
_diffrn_reflns_theta_max 30.51
_diffrn_reflns_theta_min 1.08
_exptl_absorpt_coefficient_mu 1.010
_exptl_absorpt_correction_T_max 0.8236
_exptl_absorpt_correction_T_min 0.6322
_exptl_absorpt_correction_type multi-scan
_exptl_absorpt_process_details sadabs
_exptl_crystal_colour yellow
_exptl_crystal_density_diffrn 1.843
_exptl_crystal_description block
_exptl_crystal_F_000 5940
_exptl_crystal_size_max 0.50
_exptl_crystal_size_mid 0.40
_exptl_crystal_size_min 0.20
_refine_diff_density_max 1.146
_refine_diff_density_min -1.489
_refine_diff_density_rms 0.089
_refine_ls_extinction_method none
_refine_ls_goodness_of_fit_ref 1.047
_refine_ls_hydrogen_treatment mixed
_refine_ls_matrix_type full
_refine_ls_number_parameters 781
_refine_ls_number_reflns 16465
_refine_ls_number_restraints 359
_refine_ls_restrained_S_all 1.068
_refine_ls_R_factor_all 0.0372
_refine_ls_R_factor_gt 0.0290
_refine_ls_shift/su_max 0.003
_refine_ls_shift/su_mean 0.000
_refine_ls_structure_factor_coef Fsqd
_refine_ls_weighting_details 'calc w=1/[\s^2^(Fo^2^)+(0.0271P)^2^+31.9373P] where P=(Fo^2^+2Fc^2^)/3'
_refine_ls_weighting_scheme calc
_refine_ls_wR_factor_gt 0.0702
_refine_ls_wR_factor_ref 0.0758
_reflns_number_gt 13961
_reflns_number_total 16465
_reflns_threshold_expression >2sigma(I)
_cod_data_source_file ja201972v_si_004.cif
_cod_data_source_block dfix
_cod_original_cell_volume 10786.1(11)
_cod_original_formula_sum 'C31 H47.50 Cl3 F24 N4 O8 P4 Rh2'
_cod_database_code 4106188

loop_
_symmetry_equiv_pos_as_xyz
'x, y, z'
'-x, y, -z+1/2'
'x+1/2, y+1/2, z'
'-x+1/2, y+1/2, -z+1/2'
'-x, -y, -z'
'x, -y, z-1/2'
'-x+1/2, -y+1/2, -z'
'x+1/2, -y+1/2, z-1/2'

loop_
_atom_site_label
_atom_site_type_symbol
_atom_site_fract_x
_atom_site_fract_y
_atom_site_fract_z
_atom_site_U_iso_or_equiv
_atom_site_adp_type
_atom_site_occupancy
_atom_site_symmetry_multiplicity
_atom_site_calc_flag
_atom_site_refinement_flags
_atom_site_disorder_assembly
_atom_site_disorder_group
Rh1 Rh 0.100928(3) -0.897271(12) 0.788844(6) 0.01137(3) Uani 1 1 d . . .
Rh2 Rh 0.158178(4) -0.897589(13) 0.772815(7) 0.01434(4) Uani 1 1 d D . .
H1 H 0.1504(6) -0.7590(10) 0.7743(11) 0.017 Uiso 1 1 d D . .
P1 P 0.137050(13) -0.90917(5) 0.89080(2) 0.01781(10) Uani 1 1 d . . .
P2 P 0.196039(13) -0.87640(5) 0.87324(2) 0.02053(10) Uani 1 1 d . . .
P3 P 0.061823(12) -0.88768(4) 0.68813(2) 0.01278(8) Uani 1 1 d . . .
P4 P 0.121471(13) -0.87889(4) 0.67207(2) 0.01434(9) Uani 1 1 d DU A .
Cl1 Cl 0.051292(12) -0.91088(4) 0.81056(2) 0.01837(9) Uani 1 1 d . . .
Cl2 Cl 0.103306(11) -0.67816(4) 0.79018(2) 0.01579(8) Uani 1 1 d . . .
Cl3 Cl 0.167972(13) -1.11955(4) 0.76768(2) 0.02053(9) Uani 1 1 d . . .
N1 N 0.18004(5) -0.8816(2) 0.91921(8) 0.0294(4) Uani 1 1 d . . .
N2 N 0.07809(4) -0.86304(15) 0.64356(7) 0.0163(3) Uani 1 1 d . . .
C1 C 0.20423(6) -0.8705(3) 0.98558(11) 0.0479(8) Uani 1 1 d . . .
H1A H 0.2288 -0.8727 0.9952 0.072 Uiso 1 1 calc R . .
H1B H 0.2000 -0.9378 1.0058 0.072 Uiso 1 1 calc R . .
H1C H 0.1997 -0.7936 0.9994 0.072 Uiso 1 1 calc R . .
C2 C 0.05400(6) -0.8424(2) 0.57780(9) 0.0270(4) Uani 1 1 d . . .
H2A H 0.0375 -0.9105 0.5604 0.041 Uiso 1 1 calc R . .
H2B H 0.0680 -0.8358 0.5582 0.041 Uiso 1 1 calc R . .
H2C H 0.0407 -0.7674 0.5715 0.041 Uiso 1 1 calc R . .
O1 O 0.12897(4) -0.83079(14) 0.93431(6) 0.0236(3) Uani 1 1 d . . .
C11 C 0.10583(6) -0.7299(2) 0.92044(10) 0.0244(4) Uani 1 1 d . . .
H11A H 0.0880 -0.7479 0.9318 0.029 Uiso 1 1 calc R . .
H11B H 0.0932 -0.7132 0.8766 0.029 Uiso 1 1 calc R . .
C12 C 0.12741(7) -0.6218(2) 0.95481(11) 0.0295(5) Uani 1 1 d . . .
F11 F 0.10646(5) -0.52529(15) 0.94144(8) 0.0474(4) Uani 1 1 d . . .
F12 F 0.14447(5) -0.63744(16) 1.01447(7) 0.0436(4) Uani 1 1 d . . .
F13 F 0.15208(4) -0.59433(14) 0.94096(7) 0.0378(3) Uani 1 1 d . . .
C21 C 0.11388(5) -1.0865(2) 0.93155(10) 0.0223(4) Uani 1 1 d . . .
H21A H 0.0962 -1.1336 0.8963 0.027 Uiso 1 1 calc R . .
H21B H 0.1016 -1.0195 0.9388 0.027 Uiso 1 1 calc R . .
C22 C 0.13245(7) -1.1666(3) 0.98628(13) 0.0422(7) Uani 1 1 d . . .
F21 F 0.14753(6) -1.2619(2) 0.97705(11) 0.0753(7) Uani 1 1 d . . .
F22 F 0.10913(5) -1.20694(17) 1.00061(8) 0.0521(5) Uani 1 1 d . . .
F23 F 0.15784(5) -1.1099(3) 1.03369(8) 0.0817(9) Uani 1 1 d . . .
O2 O 0.14041(4) -1.03980(15) 0.92084(7) 0.0240(3) Uani 1 1 d . . .
O3 O 0.21888(4) -0.75268(14) 0.89294(7) 0.0228(3) Uani 1 1 d . . .
C31 C 0.20168(5) -0.6409(2) 0.88846(10) 0.0230(4) Uani 1 1 d . . .
H31A H 0.2073 -0.6136 0.9289 0.028 Uiso 1 1 calc R . .
H31B H 0.1757 -0.6505 0.8628 0.028 Uiso 1 1 calc R . .
C32 C 0.21470(5) -0.5496(2) 0.86110(10) 0.0228(4) Uani 1 1 d . . .
F31 F 0.24976(3) -0.55398(14) 0.88540(6) 0.0342(3) Uani 1 1 d . . .
F32 F 0.20641(4) -0.43780(14) 0.86851(8) 0.0410(4) Uani 1 1 d . . .
F33 F 0.20057(4) -0.56711(13) 0.80187(6) 0.0290(3) Uani 1 1 d . . .
O4 O 0.23110(4) -0.95826(16) 0.90652(8) 0.0330(4) Uani 1 1 d . . .
C41 C 0.22884(6) -1.0858(2) 0.91424(12) 0.0335(6) Uani 1 1 d . . .
H41A H 0.2165 -1.1272 0.8747 0.040 Uiso 1 1 calc R . .
H41B H 0.2157 -1.1015 0.9352 0.040 Uiso 1 1 calc R . .
C42 C 0.26602(6) -1.1300(2) 0.95108(10) 0.0256(4) Uani 1 1 d . . .
F41 F 0.28489(5) -1.10710(16) 0.92546(9) 0.0478(4) Uani 1 1 d . . .
F42 F 0.26600(4) -1.25013(13) 0.95835(7) 0.0354(3) Uani 1 1 d . . .
F43 F 0.28332(4) -1.08137(14) 1.00573(7) 0.0382(4) Uani 1 1 d . . .
O5 O 0.03974(4) -1.00926(13) 0.65655(7) 0.0204(3) Uani 1 1 d . . .
C51 C 0.01437(5) -1.0557(2) 0.67029(10) 0.0235(4) Uani 1 1 d . . .
H51A H -0.0001 -0.9891 0.6721 0.028 Uiso 1 1 calc R . .
H51B H 0.0265 -1.0977 0.7097 0.028 Uiso 1 1 calc R . .
C52 C -0.00856(6) -1.1425(2) 0.62109(12) 0.0312(5) Uani 1 1 d . . .
F51 F 0.01011(5) -1.22977(17) 0.61508(11) 0.0670(6) Uani 1 1 d . . .
F52 F -0.03130(4) -1.19670(15) 0.63348(9) 0.0454(4) Uani 1 1 d . . .
F53 F -0.02771(5) -1.08885(19) 0.56852(8) 0.0595(5) Uani 1 1 d . . .
O6 O 0.03115(4) -0.78838(15) 0.66220(7) 0.0260(3) Uani 1 1 d . . .
C61 C 0.01700(5) -0.72400(17) 0.69289(9) 0.0170(3) Uani 1 1 d . . .
H61A H 0.0362 -0.6990 0.7334 0.020 Uiso 1 1 calc R . .
H61B H 0.0001 -0.7755 0.6974 0.020 Uiso 1 1 calc R . .
C62 C -0.00138(7) -0.6157(2) 0.65532(11) 0.0329(5) Uani 1 1 d . . .
F61 F -0.01646(6) -0.55425(19) 0.68106(9) 0.0673(6) Uani 1 1 d . . .
F62 F 0.02023(6) -0.54038(15) 0.64987(9) 0.0590(5) Uani 1 1 d . . .
F63 F -0.02706(4) -0.64459(16) 0.59945(7) 0.0464(4) Uani 1 1 d . . .
O7 O 0.13064(4) -0.76643(12) 0.64264(6) 0.0185(3) Uani 1 1 d . . .
C71 C 0.12992(6) -0.64706(17) 0.66254(10) 0.0231(4) Uani 1 1 d . . .
H71A H 0.1504 -0.6340 0.7037 0.028 Uiso 1 1 calc R . .
H71B H 0.1079 -0.6338 0.6632 0.028 Uiso 1 1 calc R . .
C72 C 0.13162(6) -0.56161(19) 0.61890(11) 0.0262(4) Uani 1 1 d . . .
F71 F 0.16025(5) -0.57918(15) 0.61511(9) 0.0486(4) Uani 1 1 d . . .
F72 F 0.10399(5) -0.57186(15) 0.56378(7) 0.0445(4) Uani 1 1 d . . .
F73 F 0.13263(5) -0.44767(12) 0.63741(7) 0.0395(4) Uani 1 1 d . . .
O8 O 0.12292(4) -0.97837(13) 0.62854(7) 0.0216(3) Uani 1 1 d DU . .
C81 C 0.15652(11) -1.0085(4) 0.63723(19) 0.0193(8) Uani 0.477(2) 1 d PDU A 1
H81A H 0.1729 -1.0347 0.6793 0.023 Uiso 0.477(2) 1 calc PR A 1
H81B H 0.1670 -0.9385 0.6281 0.023 Uiso 0.477(2) 1 calc PR A 1
C82 C 0.14912(11) -1.1102(4) 0.5940(2) 0.0198(8) Uani 0.477(2) 1 d PDU A 1
F81 F 0.17846(8) -1.1343(3) 0.59212(14) 0.0312(7) Uani 0.477(2) 1 d PDU A 1
F82 F 0.13953(8) -1.2118(2) 0.60954(13) 0.0274(6) Uani 0.477(2) 1 d PDU A 1
F83 F 0.12316(8) -1.0831(3) 0.53752(13) 0.0269(6) Uani 0.477(2) 1 d PDU A 1
C81A C 0.10747(12) -1.0945(3) 0.61797(18) 0.0225(8) Uani 0.523(2) 1 d PDU A 2
H81C H 0.0848 -1.0894 0.6172 0.027 Uiso 0.523(2) 1 calc PR A 2
H81D H 0.1234 -1.1494 0.6512 0.027 Uiso 0.523(2) 1 calc PR A 2
C82A C 0.10101(16) -1.1444(4) 0.5599(2) 0.0434(13) Uani 0.523(2) 1 d PDU A 2
F81A F 0.13153(15) -1.1534(5) 0.5599(3) 0.0814(16) Uani 0.523(2) 1 d PDU A 2
F82A F 0.08141(14) -1.0787(3) 0.51258(15) 0.0806(16) Uani 0.523(2) 1 d PDU A 2
F83A F 0.08628(10) -1.2549(3) 0.55068(14) 0.0479(9) Uani 0.523(2) 1 d PDU A 2
C2S C 0.04816(12) -1.3127(5) 0.5353(3) 0.0544(16) Uani 0.50 1 d PDU B -1
H2S1 H 0.0633 -1.3440 0.5202 0.065 Uiso 0.50 1 calc PR B -1
H2S2 H 0.0593 -1.3340 0.5784 0.065 Uiso 0.50 1 calc PR B -1
C1S C 0.04432(16) -1.1886(6) 0.5277(3) 0.0625(19) Uani 0.50 1 d PDU B -1
H1S1 H 0.0337 -1.1689 0.4849 0.094 Uiso 0.50 1 calc PR B -1
H1S2 H 0.0676 -1.1498 0.5508 0.094 Uiso 0.50 1 calc PR B -1
H1S3 H 0.0289 -1.1592 0.5421 0.094 Uiso 0.50 1 calc PR B -1
C3S C 0.01476(10) -1.3612(3) 0.50286(18) 0.0682(10) Uani 1 1 d DU . .
H3S1 H -0.0009 -1.3243 0.5156 0.082 Uiso 1 1 calc R B .
H3S2 H 0.0045 -1.3454 0.4593 0.082 Uiso 1 1 calc R . .
C4S C 0.01765(7) -1.4823(3) 0.5136(2) 0.112(2) Uani 1 1 d DU . .
H4S1 H 0.0307 -1.4997 0.5574 0.134 Uiso 1 1 calc R . .
H4S2 H 0.0297 -1.5229 0.4949 0.134 Uiso 1 1 calc R . .
C100 C 0.10050(5) -1.07025(18) 0.78419(9) 0.0172(3) Uani 1 1 d . . .
N3 N 0.09733(4) -1.17414(16) 0.78149(8) 0.0210(3) Uani 1 1 d . . .
C101 C 0.09738(6) -1.30706(18) 0.78048(11) 0.0239(4) Uani 1 1 d . . .
C102 C 0.13205(7) -1.3472(2) 0.83560(15) 0.0480(8) Uani 1 1 d . . .
H10A H 0.1520 -1.3112 0.8342 0.072 Uiso 1 1 calc R . .
H10B H 0.1338 -1.4357 0.8358 0.072 Uiso 1 1 calc R . .
H10C H 0.1326 -1.3205 0.8723 0.072 Uiso 1 1 calc R . .
C103 C 0.09538(8) -1.3465(2) 0.72253(14) 0.0398(6) Uani 1 1 d . . .
H10D H 0.0736 -1.3150 0.6879 0.060 Uiso 1 1 calc R . .
H10E H 0.0954 -1.4351 0.7207 0.060 Uiso 1 1 calc R . .
H10F H 0.1159 -1.3147 0.7216 0.060 Uiso 1 1 calc R . .
C104 C 0.06556(7) -1.3513(2) 0.78341(13) 0.0336(5) Uani 1 1 d . . .
H10G H 0.0669 -1.3199 0.8200 0.050 Uiso 1 1 calc R . .
H10H H 0.0655 -1.4400 0.7843 0.050 Uiso 1 1 calc R . .
H10I H 0.0437 -1.3226 0.7479 0.050 Uiso 1 1 calc R . .
C200 C 0.19851(5) -0.85714(18) 0.76246(10) 0.0206(4) Uani 1 1 d DU C .
N4 N 0.22160(5) -0.82627(16) 0.75693(9) 0.0244(4) Uani 1 1 d DU . .
C202 C 0.24887(7) -0.64686(19) 0.74592(14) 0.0366(6) Uani 1 1 d DU . .
H201 H 0.2268 -0.6346 0.7074 0.055 Uiso 0.464(11) 1 calc PR C 1
H202 H 0.2688 -0.6143 0.7433 0.055 Uiso 0.464(11) 1 calc PR C 1
H203 H 0.2474 -0.6049 0.7780 0.055 Uiso 0.464(11) 1 calc PR C 1
H204 H 0.2259 -0.6109 0.7172 0.055 Uiso 0.536(11) 1 calc PR C 2
H205 H 0.2670 -0.6153 0.7382 0.055 Uiso 0.536(11) 1 calc PR C 2
H206 H 0.2552 -0.6262 0.7871 0.055 Uiso 0.536(11) 1 calc PR C 2
C201 C 0.2545(2) -0.7813(7) 0.7600(4) 0.0280(13) Uani 0.464(11) 1 d PDU C 1
C203 C 0.2532(3) -0.8418(6) 0.7063(5) 0.048(2) Uani 0.464(11) 1 d PDU C 1
H20D H 0.2727 -0.8115 0.7018 0.072 Uiso 0.464(11) 1 calc PR C 1
H20E H 0.2306 -0.8236 0.6697 0.072 Uiso 0.464(11) 1 calc PR C 1
H20F H 0.2556 -0.9296 0.7126 0.072 Uiso 0.464(11) 1 calc PR C 1
C204 C 0.28687(17) -0.8161(9) 0.8173(5) 0.056(2) Uani 0.464(11) 1 d PDU C 1
H20G H 0.2864 -0.9033 0.8239 0.085 Uiso 0.464(11) 1 calc PR C 1
H20H H 0.2877 -0.7717 0.8508 0.085 Uiso 0.464(11) 1 calc PR C 1
H20I H 0.3078 -0.7963 0.8150 0.085 Uiso 0.464(11) 1 calc PR C 1
C207 C 0.24667(16) -0.7845(5) 0.7384(3) 0.0209(12) Uani 0.536(11) 1 d PD C 2
C205 C 0.2338(2) -0.8222(6) 0.6738(3) 0.0372(15) Uani 0.536(11) 1 d PDU C 2
H20J H 0.2508 -0.7947 0.6624 0.056 Uiso 0.536(11) 1 calc PR C 2
H20K H 0.2106 -0.7856 0.6468 0.056 Uiso 0.536(11) 1 calc PR C 2
H20L H 0.2318 -0.9106 0.6705 0.056 Uiso 0.536(11) 1 calc PR C 2
C206 C 0.28177(13) -0.8401(5) 0.7822(4) 0.0352(15) Uani 0.536(11) 1 d PDU C 2
H20M H 0.2806 -0.9278 0.7758 0.053 Uiso 0.536(11) 1 calc PR C 2
H20N H 0.2875 -0.8233 0.8235 0.053 Uiso 0.536(11) 1 calc PR C 2
H20O H 0.3001 -0.8054 0.7759 0.053 Uiso 0.536(11) 1 calc PR C 2

loop_
_atom_site_aniso_label
_atom_site_aniso_U_11
_atom_site_aniso_U_22
_atom_site_aniso_U_33
_atom_site_aniso_U_23
_atom_site_aniso_U_13
_atom_site_aniso_U_12
Rh1 0.00903(6) 0.01386(6) 0.01198(6) 0.00296(4) 0.00593(5) 0.00092(4)
Rh2 0.01136(6) 0.01599(7) 0.01893(7) 0.00581(5) 0.01011(6) 0.00237(5)
P1 0.0106(2) 0.0277(2) 0.0134(2) 0.00713(18) 0.00496(18) -0.00172(17)
P2 0.0100(2) 0.0296(3) 0.0200(2) 0.0115(2) 0.00620(19) -0.00007(18)
P3 0.01091(19) 0.0157(2) 0.0119(2) -0.00071(16) 0.00604(17) 0.00118(15)
P4 0.0153(2) 0.01339(19) 0.0180(2) 0.00079(16) 0.01120(19) 0.00013(16)
Cl1 0.01280(18) 0.0277(2) 0.0178(2) 0.00181(17) 0.01014(17) -0.00009(16)
Cl2 0.01543(18) 0.01520(18) 0.0172(2) 0.00045(15) 0.00869(16) -0.00027(14)
Cl3 0.0190(2) 0.0187(2) 0.0281(2) 0.00615(17) 0.01506(19) 0.00489(16)
N1 0.0121(7) 0.0565(13) 0.0159(8) 0.0105(8) 0.0044(7) -0.0069(8)
N2 0.0146(7) 0.0231(8) 0.0121(7) -0.0006(6) 0.0075(6) -0.0005(6)
C1 0.0170(10) 0.102(3) 0.0148(11) 0.0135(13) 0.0009(9) -0.0160(13)
C2 0.0214(10) 0.0444(13) 0.0134(9) 0.0007(8) 0.0076(8) -0.0017(9)
O1 0.0241(7) 0.0297(8) 0.0137(7) 0.0016(6) 0.0072(6) -0.0044(6)
C11 0.0228(10) 0.0336(11) 0.0194(10) -0.0012(8) 0.0127(8) -0.0035(8)
C12 0.0332(12) 0.0342(12) 0.0254(11) -0.0036(9) 0.0182(10) -0.0052(9)
F11 0.0532(10) 0.0391(9) 0.0547(11) -0.0074(8) 0.0311(9) 0.0019(8)
F12 0.0546(10) 0.0513(9) 0.0207(7) -0.0119(7) 0.0164(7) -0.0155(8)
F13 0.0388(8) 0.0417(8) 0.0403(9) -0.0083(7) 0.0256(7) -0.0171(7)
C21 0.0171(9) 0.0294(10) 0.0212(10) 0.0110(8) 0.0104(8) -0.0009(7)
C22 0.0310(12) 0.0584(17) 0.0365(14) 0.0314(13) 0.0168(11) 0.0047(12)
F21 0.0725(14) 0.0765(14) 0.0978(17) 0.0686(13) 0.0587(13) 0.0491(12)
F22 0.0502(10) 0.0633(11) 0.0548(11) 0.0342(9) 0.0354(9) 0.0020(8)
F23 0.0494(11) 0.135(2) 0.0269(9) 0.0386(11) -0.0049(8) -0.0279(12)
O2 0.0162(6) 0.0333(8) 0.0238(7) 0.0155(6) 0.0113(6) 0.0042(6)
O3 0.0128(6) 0.0309(8) 0.0225(7) 0.0064(6) 0.0076(6) -0.0034(5)
C31 0.0163(9) 0.0341(11) 0.0191(10) -0.0013(8) 0.0093(8) -0.0044(8)
C32 0.0160(9) 0.0289(10) 0.0212(10) 0.0003(8) 0.0079(8) -0.0021(7)
F31 0.0159(6) 0.0484(9) 0.0322(8) 0.0146(6) 0.0080(6) -0.0062(6)
F32 0.0498(9) 0.0278(7) 0.0592(11) -0.0078(7) 0.0380(9) -0.0044(7)
F33 0.0300(7) 0.0364(7) 0.0179(6) 0.0038(5) 0.0103(6) -0.0032(6)
O4 0.0122(6) 0.0362(9) 0.0425(10) 0.0239(8) 0.0083(7) 0.0029(6)
C41 0.0172(9) 0.0332(12) 0.0365(13) 0.0185(10) 0.0040(9) -0.0007(8)
C42 0.0206(9) 0.0280(10) 0.0235(11) 0.0046(8) 0.0078(9) 0.0028(8)
F41 0.0433(9) 0.0535(10) 0.0618(11) 0.0134(8) 0.0379(9) 0.0082(8)
F42 0.0377(8) 0.0253(7) 0.0375(8) 0.0027(6) 0.0152(7) 0.0038(6)
F43 0.0322(8) 0.0332(7) 0.0266(7) -0.0010(6) -0.0010(6) 0.0065(6)
O5 0.0156(6) 0.0242(7) 0.0239(7) -0.0076(6) 0.0118(6) -0.0067(5)
C51 0.0153(8) 0.0289(10) 0.0280(11) -0.0028(8) 0.0123(8) -0.0063(7)
C52 0.0216(10) 0.0271(11) 0.0422(14) -0.0083(10) 0.0146(10) -0.0081(8)
F51 0.0530(11) 0.0396(9) 0.1235(19) -0.0423(11) 0.0562(13) -0.0177(8)
F52 0.0295(8) 0.0378(8) 0.0702(12) -0.0062(8) 0.0264(8) -0.0168(6)
F53 0.0457(10) 0.0744(13) 0.0308(9) -0.0024(8) -0.0002(8) -0.0288(9)
O6 0.0232(7) 0.0373(8) 0.0143(7) 0.0018(6) 0.0073(6) 0.0174(6)
C61 0.0150(8) 0.0200(8) 0.0169(9) 0.0007(7) 0.0087(7) 0.0049(7)
C62 0.0356(13) 0.0268(11) 0.0273(12) 0.0017(9) 0.0098(10) 0.0138(9)
F61 0.0818(15) 0.0613(12) 0.0511(11) 0.0034(9) 0.0285(11) 0.0527(11)
F62 0.0843(14) 0.0313(8) 0.0479(11) 0.0117(8) 0.0242(10) -0.0113(9)
F63 0.0356(8) 0.0544(10) 0.0260(8) 0.0060(7) -0.0010(7) 0.0223(7)
O7 0.0239(7) 0.0152(6) 0.0208(7) 0.0023(5) 0.0146(6) -0.0014(5)
C71 0.0357(11) 0.0136(8) 0.0232(10) 0.0009(7) 0.0174(9) -0.0031(8)
C72 0.0308(11) 0.0193(9) 0.0282(11) 0.0051(8) 0.0150(10) 0.0003(8)
F71 0.0526(10) 0.0357(8) 0.0819(13) 0.0137(8) 0.0520(10) -0.0003(7)
F72 0.0562(10) 0.0354(8) 0.0237(7) 0.0091(6) 0.0074(7) 0.0085(7)
F73 0.0592(10) 0.0159(6) 0.0443(9) 0.0044(6) 0.0273(8) -0.0021(6)
O8 0.0227(7) 0.0180(6) 0.0298(8) -0.0060(6) 0.0176(6) -0.0023(5)
C81 0.0201(18) 0.0211(18) 0.021(2) -0.0033(15) 0.0139(17) 0.0000(14)
C82 0.025(2) 0.0194(18) 0.021(2) -0.0037(15) 0.0164(18) 0.0005(15)
F81 0.0316(15) 0.0337(15) 0.0406(17) -0.0085(13) 0.0274(14) 0.0030(12)
F82 0.0360(15) 0.0173(12) 0.0342(16) -0.0003(10) 0.0218(13) -0.0010(10)
F83 0.0357(16) 0.0255(14) 0.0183(13) -0.0017(11) 0.0130(12) 0.0020(12)
C81A 0.032(2) 0.0176(16) 0.0223(19) -0.0035(13) 0.0174(17) -0.0052(14)
C82A 0.076(4) 0.022(2) 0.032(3) -0.0068(18) 0.027(3) -0.006(2)
F81A 0.123(4) 0.062(3) 0.120(4) -0.038(3) 0.106(4) -0.017(3)
F82A 0.137(4) 0.047(2) 0.0213(16) -0.0030(14) 0.014(2) -0.031(2)
F83A 0.074(2) 0.0220(13) 0.0344(17) -0.0114(11) 0.0186(16) -0.0104(14)
C2S 0.032(3) 0.085(4) 0.037(3) -0.001(3) 0.011(2) 0.017(3)
C1S 0.033(3) 0.081(4) 0.067(5) -0.023(4) 0.022(3) -0.002(3)
C3S 0.063(2) 0.081(3) 0.062(2) 0.005(2) 0.034(2) 0.010(2)
C4S 0.102(4) 0.110(4) 0.174(6) 0.087(4) 0.108(4) 0.050(3)
C100 0.0126(8) 0.0210(8) 0.0201(9) 0.0053(7) 0.0098(7) 0.0022(6)
N3 0.0187(8) 0.0182(7) 0.0287(9) 0.0046(7) 0.0139(7) 0.0024(6)
C101 0.0261(10) 0.0131(8) 0.0395(12) 0.0059(8) 0.0218(10) 0.0035(7)
C102 0.0356(14) 0.0250(12) 0.065(2) 0.0210(12) 0.0129(14) 0.0054(10)
C103 0.0600(18) 0.0245(11) 0.0557(17) -0.0006(11) 0.0447(16) 0.0012(11)
C104 0.0392(13) 0.0202(10) 0.0563(16) -0.0025(10) 0.0353(13) -0.0045(9)
C200 0.0194(9) 0.0191(8) 0.0284(10) 0.0063(7) 0.0158(8) 0.0043(7)
N4 0.0236(8) 0.0182(7) 0.0416(11) 0.0071(7) 0.0240(8) 0.0027(6)
C202 0.0455(14) 0.0159(9) 0.0725(19) 0.0014(10) 0.0476(14) 0.0002(9)
C201 0.032(3) 0.019(2) 0.053(4) 0.008(3) 0.036(3) 0.002(2)
C203 0.076(6) 0.024(2) 0.087(5) -0.006(3) 0.072(5) -0.007(3)
C204 0.021(2) 0.059(4) 0.079(5) 0.018(4) 0.019(3) -0.003(3)
C207 0.022(2) 0.0147(18) 0.037(3) 0.009(2) 0.024(2) 0.0033(17)
C205 0.057(4) 0.031(2) 0.050(4) -0.008(2) 0.046(3) -0.008(3)
C206 0.020(2) 0.023(2) 0.063(4) 0.010(2) 0.022(3) 0.0002(16)

loop_
_atom_type_symbol
_atom_type_description
_atom_type_scat_dispersion_real
_atom_type_scat_dispersion_imag
_atom_type_scat_source
C C 0.0033 0.0016 'International Tables Vol C Tables 4.2.6.8 and 6.1.1.4'
H H 0.0000 0.0000 'International Tables Vol C Tables 4.2.6.8 and 6.1.1.4'
N N 0.0061 0.0033 'International Tables Vol C Tables 4.2.6.8 and 6.1.1.4'
O O 0.0106 0.0060 'International Tables Vol C Tables 4.2.6.8 and 6.1.1.4'
F F 0.0171 0.0103 'International Tables Vol C Tables 4.2.6.8 and 6.1.1.4'
P P 0.1023 0.0942 'International Tables Vol C Tables 4.2.6.8 and 6.1.1.4'
Cl Cl 0.1484 0.1585 'International Tables Vol C Tables 4.2.6.8 and 6.1.1.4'
Rh Rh -1.1178 0.9187 'International Tables Vol C Tables 4.2.6.8 and 6.1.1.4'

loop_
_geom_angle_atom_site_label_1
_geom_angle_atom_site_label_2
_geom_angle_atom_site_label_3
_geom_angle
_geom_angle_site_symmetry_1
_geom_angle_site_symmetry_3
C100 Rh1 P3 89.84(6) . .
C100 Rh1 P1 89.64(6) . .
P3 Rh1 P1 176.164(17) . .
C100 Rh1 Cl2 175.89(6) . .
P3 Rh1 Cl2 88.369(16) . .
P1 Rh1 Cl2 92.393(18) . .
C100 Rh1 Cl1 88.45(5) . .
P3 Rh1 Cl1 91.415(16) . .
P1 Rh1 Cl1 84.772(17) . .
Cl2 Rh1 Cl1 95.297(16) . .
C100 Rh1 Rh2 88.25(5) . .
P3 Rh1 Rh2 92.353(13) . .
P1 Rh1 Rh2 91.431(14) . .
Cl2 Rh1 Rh2 88.124(11) . .
Cl1 Rh1 Rh2 174.982(12) . .
C200 Rh2 P4 89.07(6) . .
C200 Rh2 P2 87.04(7) . .
P4 Rh2 P2 168.74(2) . .
C200 Rh2 Cl3 91.32(6) . .
P4 Rh2 Cl3 93.953(18) . .
P2 Rh2 Cl3 96.692(19) . .
C200 Rh2 Rh1 166.86(6) . .
P4 Rh2 Rh1 90.301(13) . .
P2 Rh2 Rh1 91.090(14) . .
Cl3 Rh2 Rh1 101.820(12) . .
C200 Rh2 H1 90.4(9) . .
P4 Rh2 H1 84.5(9) . .
P2 Rh2 H1 85.0(9) . .
Cl3 Rh2 H1 177.7(9) . .
Rh1 Rh2 H1 76.5(9) . .
O1 P1 O2 98.30(8) . .
O1 P1 N1 101.74(10) . .
O2 P1 N1 98.55(9) . .
O1 P1 Rh1 120.52(6) . .
O2 P1 Rh1 116.54(7) . .
N1 P1 Rh1 117.31(7) . .
O4 P2 O3 92.05(8) . .
O4 P2 N1 103.93(10) . .
O3 P2 N1 103.12(10) . .
O4 P2 Rh2 119.70(8) . .
O3 P2 Rh2 114.91(6) . .
N1 P2 Rh2 118.87(7) . .
O6 P3 O5 101.50(9) . .
O6 P3 N2 99.74(8) . .
O5 P3 N2 98.49(8) . .
O6 P3 Rh1 119.59(6) . .
O5 P3 Rh1 116.56(6) . .
N2 P3 Rh1 117.39(6) . .
O8 P4 O7 95.00(8) . .
O8 P4 N2 102.24(8) . .
O7 P4 N2 102.59(8) . .
O8 P4 Rh2 119.03(6) . .
O7 P4 Rh2 114.19(6) . .
N2 P4 Rh2 119.87(6) . .
C1 N1 P2 120.38(15) . .
C1 N1 P1 120.03(15) . .
P2 N1 P1 119.46(11) . .
C2 N2 P3 120.61(13) . .
C2 N2 P4 120.26(13) . .
P3 N2 P4 118.69(10) . .
N1 C1 H1A 109.5 . .
N1 C1 H1B 109.5 . .
H1A C1 H1B 109.5 . .
N1 C1 H1C 109.5 . .
H1A C1 H1C 109.5 . .
H1B C1 H1C 109.5 . .
N2 C2 H2A 109.5 . .
N2 C2 H2B 109.5 . .
H2A C2 H2B 109.5 . .
N2 C2 H2C 109.5 . .
H2A C2 H2C 109.5 . .
H2B C2 H2C 109.5 . .
C11 O1 P1 129.43(13) . .
O1 C11 C12 108.64(18) . .
O1 C11 H11A 110.0 . .
C12 C11 H11A 110.0 . .
O1 C11 H11B 110.0 . .
C12 C11 H11B 110.0 . .
H11A C11 H11B 108.3 . .
F11 C12 F12 107.9(2) . .
F11 C12 F13 107.3(2) . .
F12 C12 F13 106.6(2) . .
F11 C12 C11 109.8(2) . .
F12 C12 C11 113.0(2) . .
F13 C12 C11 112.04(19) . .
O2 C21 C22 106.93(17) . .
O2 C21 H21A 110.3 . .
C22 C21 H21A 110.3 . .
O2 C21 H21B 110.3 . .
C22 C21 H21B 110.3 . .
H21A C21 H21B 108.6 . .
F23 C22 F21 106.2(3) . .
F23 C22 F22 107.8(2) . .
F21 C22 F22 108.2(2) . .
F23 C22 C21 112.8(2) . .
F21 C22 C21 112.1(2) . .
F22 C22 C21 109.5(2) . .
C21 O2 P1 122.42(13) . .
C31 O3 P2 119.31(12) . .
O3 C31 C32 107.74(16) . .
O3 C31 H31A 110.2 . .
C32 C31 H31A 110.2 . .
O3 C31 H31B 110.2 . .
C32 C31 H31B 110.2 . .
H31A C31 H31B 108.5 . .
F32 C32 F31 107.59(18) . .
F32 C32 F33 107.35(18) . .
F31 C32 F33 106.20(17) . .
F32 C32 C31 110.83(18) . .
F31 C32 C31 112.48(18) . .
F33 C32 C31 112.10(18) . .
C41 O4 P2 120.78(14) . .
O4 C41 C42 106.19(18) . .
O4 C41 H41A 110.5 . .
C42 C41 H41A 110.5 . .
O4 C41 H41B 110.5 . .
C42 C41 H41B 110.5 . .
H41A C41 H41B 108.7 . .
F41 C42 F43 106.9(2) . .
F41 C42 F42 107.72(19) . .
F43 C42 F42 107.03(18) . .
F41 C42 C41 112.5(2) . .
F43 C42 C41 112.9(2) . .
F42 C42 C41 109.53(19) . .
C51 O5 P3 121.19(13) . .
O5 C51 C52 106.90(18) . .
O5 C51 H51A 110.3 . .
C52 C51 H51A 110.3 . .
O5 C51 H51B 110.3 . .
C52 C51 H51B 110.3 . .
H51A C51 H51B 108.6 . .
F53 C52 F51 108.3(2) . .
F53 C52 F52 106.7(2) . .
F51 C52 F52 106.7(2) . .
F53 C52 C51 112.6(2) . .
F51 C52 C51 112.2(2) . .
F52 C52 C51 110.1(2) . .
C61 O6 P3 128.81(13) . .
O6 C61 C62 106.49(17) . .
O6 C61 H61A 110.4 . .
C62 C61 H61A 110.4 . .
O6 C61 H61B 110.4 . .
C62 C61 H61B 110.4 . .
H61A C61 H61B 108.6 . .
F62 C62 F63 106.8(2) . .
F62 C62 F61 107.5(2) . .
F63 C62 F61 107.3(2) . .
F62 C62 C61 113.2(2) . .
F63 C62 C61 112.8(2) . .
F61 C62 C61 108.9(2) . .
C71 O7 P4 119.11(12) . .
O7 C71 C72 106.98(17) . .
O7 C71 H71A 110.3 . .
C72 C71 H71A 110.3 . .
O7 C71 H71B 110.3 . .
C72 C71 H71B 110.3 . .
H71A C71 H71B 108.6 . .
F72 C72 F71 106.9(2) . .
F72 C72 F73 108.02(19) . .
F71 C72 F73 107.78(19) . .
F72 C72 C71 112.53(19) . .
F71 C72 C71 112.27(19) . .
F73 C72 C71 109.10(19) . .
C81A O8 C81 100.2(3) . .
C81A O8 P4 124.88(18) . .
C81 O8 P4 117.76(19) . .
O8 C81 C82 104.4(3) . .
O8 C81 H81A 110.9 . .
C82 C81 H81A 110.9 . .
O8 C81 H81B 110.9 . .
C82 C81 H81B 110.9 . .
H81A C81 H81B 108.9 . .
F82 C82 F81 107.7(3) . .
F82 C82 F83 106.9(4) . .
F81 C82 F83 107.5(3) . .
F82 C82 C81 112.8(3) . .
F81 C82 C81 109.3(4) . .
F83 C82 C81 112.4(4) . .
O8 C81A C82A 110.9(3) . .
O8 C81A H81C 109.5 . .
C82A C81A H81C 109.5 . .
O8 C81A H81D 109.5 . .
C82A C81A H81D 109.5 . .
H81C C81A H81D 108.0 . .
F82A C82A F83A 108.3(4) . .
F82A C82A F81A 102.8(5) . .
F83A C82A F81A 108.9(4) . .
F82A C82A C81A 115.8(4) . .
F83A C82A C81A 110.0(4) . .
F81A C82A C81A 110.8(5) . .
C3S C2S C1S 106.6(4) . .
C3S C2S H2S1 110.4 . .
C1S C2S H2S1 110.4 . .
C3S C2S H2S2 110.4 . .
C1S C2S H2S2 110.4 . .
H2S1 C2S H2S2 108.6 . .
C4S C3S C2S 107.5(4) . .
C4S C3S H3S1 110.2 . .
C2S C3S H3S1 110.2 . .
C4S C3S H3S2 110.2 . .
C2S C3S H3S2 110.2 . .
H3S1 C3S H3S2 108.5 . .
C3S C4S C4S 102.2(4) . 5_526
C3S C4S H4S1 111.3 . .
C4S C4S H4S1 111.3 5_526 .
C3S C4S H4S2 111.3 . .
C4S C4S H4S2 111.3 5_526 .
H4S1 C4S H4S2 109.2 . .
N3 C100 Rh1 173.56(16) . .
C100 N3 C101 173.87(19) . .
N3 C101 C103 107.71(18) . .
N3 C101 C104 108.09(17) . .
C103 C101 C104 111.6(2) . .
N3 C101 C102 106.50(19) . .
C103 C101 C102 111.2(2) . .
C104 C101 C102 111.4(2) . .
C101 C102 H10A 109.5 . .
C101 C102 H10B 109.5 . .
H10A C102 H10B 109.5 . .
C101 C102 H10C 109.5 . .
H10A C102 H10C 109.5 . .
H10B C102 H10C 109.5 . .
C101 C103 H10D 109.5 . .
C101 C103 H10E 109.5 . .
H10D C103 H10E 109.5 . .
C101 C103 H10F 109.5 . .
H10D C103 H10F 109.5 . .
H10E C103 H10F 109.5 . .
C101 C104 H10G 109.5 . .
C101 C104 H10H 109.5 . .
H10G C104 H10H 109.5 . .
C101 C104 H10I 109.5 . .
H10G C104 H10I 109.5 . .
H10H C104 H10I 109.5 . .
N4 C200 Rh2 175.76(18) . .
C200 N4 C207 170.0(3) . .
C200 N4 C201 171.0(4) . .
C207 N4 C201 18.7(3) . .
C201 C202 C207 18.2(3) . .
C201 C202 H201 109.5 . .
C207 C202 H201 92.5 . .
C201 C202 H202 109.5 . .
C207 C202 H202 110.9 . .
H201 C202 H202 109.5 . .
C201 C202 H203 109.5 . .
C207 C202 H203 123.4 . .
H201 C202 H203 109.5 . .
H202 C202 H203 109.5 . .
C201 C202 H204 123.7 . .
C207 C202 H204 109.5 . .
H201 C202 H204 22.5 . .
H202 C202 H204 114.3 . .
H203 C202 H204 87.5 . .
C201 C202 H205 110.3 . .
C207 C202 H205 109.5 . .
H201 C202 H205 103.2 . .
H202 C202 H205 6.7 . .
H203 C202 H205 114.7 . .
H204 C202 H205 109.5 . .
C201 C202 H206 92.7 . .
C207 C202 H206 109.5 . .
H201 C202 H206 130.7 . .
H202 C202 H206 103.0 . .
H203 C202 H206 22.4 . .
H204 C202 H206 109.5 . .
H205 C202 H206 109.5 . .
C204 C201 N4 111.9(5) . .
C204 C201 C203 111.4(7) . .
N4 C201 C203 103.1(5) . .
C204 C201 C202 116.6(6) . .
N4 C201 C202 106.2(5) . .
C203 C201 C202 106.7(5) . .
N4 C207 C206 106.2(4) . .
N4 C207 C205 110.5(4) . .
C206 C207 C205 112.0(5) . .
N4 C207 C202 106.1(4) . .
C206 C207 C202 109.7(4) . .
C205 C207 C202 112.0(4) . .
C207 C205 H20J 109.5 . .
C207 C205 H20K 109.5 . .
H20J C205 H20K 109.5 . .
C207 C205 H20L 109.5 . .
H20J C205 H20L 109.5 . .
H20K C205 H20L 109.5 . .
C207 C206 H20M 109.5 . .
C207 C206 H20N 109.5 . .
H20M C206 H20N 109.5 . .
C207 C206 H20O 109.5 . .
H20M C206 H20O 109.5 . .
H20N C206 H20O 109.5 . .

loop_
_geom_bond_atom_site_label_1
_geom_bond_atom_site_label_2
_geom_bond_distance
_geom_bond_site_symmetry_2
Rh1 C100 1.914(2) .
Rh1 P3 2.2698(5) .
Rh1 P1 2.2781(5) .
Rh1 Cl2 2.4216(5) .
Rh1 Cl1 2.5243(5) .
Rh1 Rh2 2.7560(2) .
Rh2 C200 1.9779(19) .
Rh2 P4 2.2618(5) .
Rh2 P2 2.2650(6) .
Rh2 Cl3 2.5043(5) .
Rh2 H1 1.574(10) .
P1 O1 1.5976(17) .
P1 O2 1.6089(16) .
P1 N1 1.6693(18) .
P2 O4 1.6052(16) .
P2 O3 1.6161(16) .
P2 N1 1.6645(19) .
P3 O6 1.5957(15) .
P3 O5 1.6123(15) .
P3 N2 1.6619(16) .
P4 O8 1.5974(15) .
P4 O7 1.6123(14) .
P4 N2 1.6660(17) .
N1 C1 1.489(3) .
N2 C2 1.489(3) .
C1 H1A 0.9800 .
C1 H1B 0.9800 .
C1 H1C 0.9800 .
C2 H2A 0.9800 .
C2 H2B 0.9800 .
C2 H2C 0.9800 .
O1 C11 1.425(3) .
C11 C12 1.500(3) .
C11 H11A 0.9900 .
C11 H11B 0.9900 .
C12 F11 1.334(3) .
C12 F12 1.335(3) .
C12 F13 1.341(3) .
C21 O2 1.428(2) .
C21 C22 1.505(3) .
C21 H21A 0.9900 .
C21 H21B 0.9900 .
C22 F23 1.318(4) .
C22 F21 1.329(4) .
C22 F22 1.334(3) .
O3 C31 1.422(3) .
C31 C32 1.503(3) .
C31 H31A 0.9900 .
C31 H31B 0.9900 .
C32 F32 1.330(3) .
C32 F31 1.335(2) .
C32 F33 1.338(2) .
O4 C41 1.433(3) .
C41 C42 1.491(3) .
C41 H41A 0.9900 .
C41 H41B 0.9900 .
C42 F41 1.326(3) .
C42 F43 1.326(3) .
C42 F42 1.340(3) .
O5 C51 1.430(2) .
C51 C52 1.496(3) .
C51 H51A 0.9900 .
C51 H51B 0.9900 .
C52 F53 1.316(3) .
C52 F51 1.326(3) .
C52 F52 1.339(3) .
O6 C61 1.425(2) .
C61 C62 1.491(3) .
C61 H61A 0.9900 .
C61 H61B 0.9900 .
C62 F62 1.325(3) .
C62 F63 1.338(3) .
C62 F61 1.341(3) .
O7 C71 1.421(2) .
C71 C72 1.502(3) .
C71 H71A 0.9900 .
C71 H71B 0.9900 .
C72 F72 1.320(3) .
C72 F71 1.327(3) .
C72 F73 1.339(3) .
O8 C81A 1.411(4) .
O8 C81 1.417(4) .
C81 C82 1.498(6) .
C81 H81A 0.9900 .
C81 H81B 0.9900 .
C82 F82 1.331(5) .
C82 F81 1.344(5) .
C82 F83 1.347(5) .
C81A C82A 1.483(6) .
C81A H81C 0.9900 .
C81A H81D 0.9900 .
C82A F82A 1.297(6) .
C82A F83A 1.345(5) .
C82A F81A 1.348(7) .
C2S C3S 1.373(4) .
C2S C1S 1.382(4) .
C2S H2S1 0.9900 .
C2S H2S2 0.9900 .
C1S H1S1 0.9800 .
C1S H1S2 0.9800 .
C1S H1S3 0.9800 .
C3S C4S 1.359(4) .
C3S H3S1 0.9900 .
C3S H3S2 0.9900 .
C4S C4S 1.393(4) 5_526
C4S H4S1 0.9900 .
C4S H4S2 0.9900 .
C100 N3 1.154(3) .
N3 C101 1.468(3) .
C101 C103 1.518(3) .
C101 C104 1.522(3) .
C101 C102 1.524(3) .
C102 H10A 0.9800 .
C102 H10B 0.9800 .
C102 H10C 0.9800 .
C103 H10D 0.9800 .
C103 H10E 0.9800 .
C103 H10F 0.9800 .
C104 H10G 0.9800 .
C104 H10H 0.9800 .
C104 H10I 0.9800 .
C200 N4 1.148(3) .
N4 C207 1.484(6) .
N4 C201 1.494(7) .
C202 C201 1.518(8) .
C202 C207 1.530(6) .
C202 H201 0.9800 .
C202 H202 0.9800 .
C202 H203 0.9800 .
C202 H204 0.9800 .
C202 H205 0.9800 .
C202 H206 0.9800 .
C201 C204 1.486(9) .
C201 C203 1.517(8) .
C203 H20D 0.9800 .
C203 H20E 0.9800 .
C203 H20F 0.9800 .
C204 H20G 0.9800 .
C204 H20H 0.9800 .
C204 H20I 0.9800 .
C207 C206 1.500(6) .
C207 C205 1.522(7) .
C205 H20J 0.9800 .
C205 H20K 0.9800 .
C205 H20L 0.9800 .
C206 H20M 0.9800 .
C206 H20N 0.9800 .
C206 H20O 0.9800 .
